data_7160837
loop_
_publ_author_name
'Fanai-Danesh, Shamim'
'Moseley, Daniel F.'
'Foote, Kevin M.'
'Jones, Kieran D.'
'Argent, Stephen P.'
'Lam, Hon Wai'

_publ_section_title
;
 Synthesis of <i>S</i>-allylic sulfinamides by the catalytic nucleophilic
 allylation of <i>N</i>-sulfinylamines.
;
_journal_issue 46
_journal_name_full 'Organic &amp; biomolecular chemistry'
_journal_page_first 10502
_journal_page_last 10507
_journal_paper_doi 10.1039/d5ob01562f
_journal_volume 23
_journal_year 2025
_chemical_absolute_configuration ad
_chemical_formula_moiety 'C23 H23 N O S'
_chemical_formula_sum 'C23 H23 N O S'
_chemical_formula_weight 361.48
_space_group_crystal_system orthorhombic
_space_group_IT_number 19
_space_group_name_Hall 'P 2ac 2ab'
_space_group_name_H-M_alt 'P 21 21 21'
_atom_sites_solution_hydrogens mixed
_atom_sites_solution_primary dual
_atom_sites_solution_secondary difmap
_audit_creation_date 2024-09-25
_audit_creation_method
;
Olex2 1.5
(compiled 2024.02.16 svn.r378c4104 for OlexSys, GUI svn.r6928)
;
_audit_update_record
;
2025-07-23 deposited with the CCDC.	2025-10-29 downloaded from the CCDC.
;
_cell_angle_alpha 90
_cell_angle_beta 90
_cell_angle_gamma 90
_cell_formula_units_Z 16
_cell_length_a 14.21800(10)
_cell_length_b 18.75080(10)
_cell_length_c 28.9297(2)
_cell_measurement_reflns_used 47268
_cell_measurement_temperature 120(2)
_cell_measurement_theta_max 72.4770
_cell_measurement_theta_min 3.8260
_cell_volume 7712.63(9)
_computing_cell_refinement 'CrysAlisPro 1.171.41.93a (Rigaku OD, 2020)'
_computing_data_collection 'CrysAlisPro 1.171.41.93a (Rigaku OD, 2020)'
_computing_data_reduction 'CrysAlisPro 1.171.41.93a (Rigaku OD, 2020)'
_computing_molecular_graphics 'Olex2 1.5 (Dolomanov et al., 2009)'
_computing_publication_material 'Olex2 1.5 (Dolomanov et al., 2009)'
_computing_structure_refinement 'SHELXL 2019/3 (Sheldrick, 2015)'
_computing_structure_solution 'SHELXT 2018/2 (Sheldrick, 2018)'
_diffrn_ambient_environment N~2~
_diffrn_ambient_temperature 120(2)
_diffrn_crystal_treatment 'flash frozen in gaseous N2'
_diffrn_detector 'CCD area detector'
_diffrn_detector_area_resol_mean 5.2349
_diffrn_detector_type 'Agilent Diffraction Atlas S2 detector'
_diffrn_measured_fraction_theta_full 0.999
_diffrn_measured_fraction_theta_max 0.999
_diffrn_measurement_details
;
List of Runs (angles in degrees, time in seconds):

  # Type    Start    End  Width  t~exp~   \w     \q     \k     \f   Frames
#--------------------------------------------------------------------------
  1  \w    -83.00  -6.00   1.00    5.00    --  -41.70 125.00 120.00   77
  2  \w   -116.00 -17.00   1.00    5.00    --  -41.70 -38.00 150.00   99
  3  \w   -111.00 -18.00   1.00    5.00    --  -41.70 -38.00 -30.00   93
  4  \w    -98.00  -6.00   1.00    5.00    --  -41.70 125.00 -90.00   92
  5  \w    -20.00  29.00   1.00    5.00    --  -41.70  38.00 -90.00   49
  6  \w   -103.00 -44.00   1.00    5.00    --  -41.70 -57.00  90.00   59
  7  \w   -111.00 -14.00   1.00    5.00    --  -41.70 -57.00 -90.00   97
  8  \w    -41.00 -14.00   1.00    5.00    --  -41.70 -57.00  90.00   27
  9  \w    -39.00  31.00   1.00    5.00    --  -41.70  57.00  60.00   70
 10  \w      8.00  33.00   1.00    5.00    --   41.70  84.00 -77.39   25
 11  \w     12.00  42.00   1.00    5.00    --   41.70  82.00  20.77   30
 12  \w     11.00  40.00   1.00    5.00    --   41.70  82.00 144.50   29
 13  \w     10.00  40.00   1.00    5.00    --   41.70  80.00  98.92   30
 14  \w      8.00  34.00   1.00    5.00    --   41.70  81.00 -44.81   26
 15  \w     10.00  39.00   1.00    5.00    --   41.70  79.00-134.47   29
 16  \w     73.00  99.00   1.00   20.00    --  104.05  69.00  69.74   26
 17  \w    121.00 176.00   1.00   20.00    --  104.05  68.00  -5.76   55
 18  \w     74.00 100.00   1.00   20.00    --  104.05  67.00-107.94   26
 19  \w     74.00 110.00   1.00   20.00    --  104.05  68.00  -5.76   36
 20  \w     76.00 107.00   1.00   20.00    --  104.05  55.00  25.46   31
 21  \w     75.00 102.00   1.00   20.00    --  104.05  60.00 131.23   27
 22  \w     73.00  99.00   1.00   20.00    --  104.05  71.00 169.38   26
 23  \w     73.00  99.00   1.00   20.00    --  104.05  70.00 -19.27   26
 24  \w    151.00 178.00   1.00   20.00    --  104.05  70.00 -19.27   27
 25  \w     73.00 100.00   1.00   20.00    --  104.05  71.00 -53.46   27
 26  \w    119.00 178.00   1.00   20.00    --  104.05  71.00 -53.46   59
 27  \w     73.00  99.00   1.00   20.00    --  104.05  71.00 160.33   26
 28  \w    143.00 178.00   1.00   20.00    --  104.05  71.00 160.33   35
 29  \w     75.00 176.00   1.00   20.00    --  104.05  62.00 -76.10  101
 30  \w     33.00 120.00   1.00   20.00    --  104.05-135.00  33.01   87
 31  \w     74.00 103.00   1.00   20.00    --  104.05  66.00  93.35   29
 32  \w     74.00 100.00   1.00   20.00    --  104.05  64.00 -52.46   26
 33  \w     75.00 104.00   1.00   20.00    --  104.05  60.00 -18.81   29
 34  \w     72.00  98.00   1.00   20.00    --  104.05  74.00 176.38   26
 35  \w    112.00 177.00   1.00   20.00    --  104.05  74.00-155.92   65
 36  \w     74.00 100.00   1.00   20.00    --  104.05  68.00 130.14   26
 37  \w     72.00 162.00   1.00   20.00    --  104.05  74.00  95.73   90
 38  \w     37.00 103.00   1.00   20.00    --  104.05 -94.00  60.00   66
 39  \w     33.00  93.00   1.00   20.00    --  104.05 -61.00-120.00   60
 40  \w     75.00 174.00   1.00   20.00    --  104.05  61.00 150.00   99
 41  \w     75.00 110.00   1.00   20.00    --  104.05  61.00  30.00   35
 42  \w     75.00 101.00   1.00   20.00    --  104.05  61.00 -30.00   26
 43  \w    129.00 176.00   1.00   20.00    --  104.05  61.00 -30.00   47
 44  \w     72.00  98.00   1.00   20.00    --  104.05  74.00-155.92   26
 45  \w     76.00 146.00   1.00   20.00    --  104.05  61.00 -90.00   70
 46  \w     21.00  64.00   1.00   20.00    --  104.05 -94.00 120.00   43
 47  \w     82.00 107.00   1.00   20.00    --  104.05 -94.00 120.00   25
 48  \w     75.00 101.00   1.00   20.00    --  104.05  61.00-120.00   26
 49  \w     75.00 101.00   1.00   20.00    --  104.05  61.00 -60.00   26
 50  \w     75.00 101.00   1.00   20.00    --  104.05  61.00  90.00   26
 51  \w     51.00 112.00   1.00   20.00    --  104.05-125.00 -60.00   61
 52  \w     35.00 127.00   1.00   20.00    --  104.05 -77.00 120.00   92
 53  \w     74.00 119.00   1.00   20.00    --  104.05  65.00-153.01   45
 54  \w     74.00 100.00   1.00   20.00    --  104.05  67.00-115.25   26
 55  \w     59.00 107.00   1.00   20.00    --  104.05 -94.00   0.00   48
 56  \w     73.00 159.00   1.00   20.00    --  104.05  71.00  37.93   86
 57  \w     76.00 101.00   1.00   20.00    --  104.05  58.00-154.19   25
;
_diffrn_measurement_device '\k-geometry diffractometer'
_diffrn_measurement_device_type 'SuperNova, Atlas S2'
_diffrn_measurement_method '\w scans'
_diffrn_measurement_specimen_support 'MiTeGen micromount'
_diffrn_orient_matrix_type 'CrysAlisPro convention (1999,Acta A55,543-557)'
_diffrn_orient_matrix_UB_11 0.0169329000
_diffrn_orient_matrix_UB_12 -0.0807795000
_diffrn_orient_matrix_UB_13 0.0051189000
_diffrn_orient_matrix_UB_21 0.1058283000
_diffrn_orient_matrix_UB_22 0.0114532000
_diffrn_orient_matrix_UB_23 -0.0087119000
_diffrn_orient_matrix_UB_31 0.0160214000
_diffrn_orient_matrix_UB_32 0.0098566000
_diffrn_orient_matrix_UB_33 0.0522646000
_diffrn_radiation_monochromator mirror
_diffrn_radiation_probe x-ray
_diffrn_radiation_type 'Cu K\a'
_diffrn_radiation_wavelength 1.54184
_diffrn_reflns_av_R_equivalents 0.0417
_diffrn_reflns_av_unetI/netI 0.0206
_diffrn_reflns_Laue_measured_fraction_full 0.999
_diffrn_reflns_Laue_measured_fraction_max 0.999
_diffrn_reflns_limit_h_max 17
_diffrn_reflns_limit_h_min -17
_diffrn_reflns_limit_k_max 22
_diffrn_reflns_limit_k_min -22
_diffrn_reflns_limit_l_max 34
_diffrn_reflns_limit_l_min -32
_diffrn_reflns_number 119563
_diffrn_reflns_point_group_measured_fraction_full 1.000
_diffrn_reflns_point_group_measured_fraction_max 1.000
_diffrn_reflns_theta_full 67.684
_diffrn_reflns_theta_max 68.251
_diffrn_reflns_theta_min 3.464
_diffrn_source 'microfocus sealed tube'
_diffrn_source_type 'Agilent Diffraction microfocus tube'
_exptl_absorpt_coefficient_mu 1.562
_exptl_absorpt_correction_T_max 1.000
_exptl_absorpt_correction_T_min 0.602
_exptl_absorpt_correction_type gaussian
_exptl_absorpt_process_details
;
CrysAlisPro 1.171.41.93a (Rigaku Oxford Diffraction, 2020)
Numerical absorption correction based on gaussian integration over
a multifaceted crystal model
Empirical absorption correction using spherical harmonics,
implemented in SCALE3 ABSPACK scaling algorithm.
;
_exptl_crystal_colour 'clear colourless'
_exptl_crystal_colour_lustre clear
_exptl_crystal_colour_primary colourless
_exptl_crystal_density_diffrn 1.245
_exptl_crystal_description block
_exptl_crystal_F_000 3072
_exptl_crystal_recrystallization_method 'Re-crystallisation from solvent: MeOH, CDCl3'
_exptl_crystal_size_max 0.27
_exptl_crystal_size_mid 0.07
_exptl_crystal_size_min 0.05
_refine_diff_density_max 0.708
_refine_diff_density_min -0.289
_refine_diff_density_rms 0.038
_refine_ls_abs_structure_details
;
 Flack x determined using 6014 quotients [(I+)-(I-)]/[(I+)+(I-)]
 (Parsons, Flack and Wagner, Acta Cryst. B69 (2013) 249-259).
;
_refine_ls_abs_structure_Flack 0.006(3)
_refine_ls_extinction_method none
_refine_ls_goodness_of_fit_ref 1.036
_refine_ls_hydrogen_treatment mixed
_refine_ls_matrix_type full
_refine_ls_number_parameters 953
_refine_ls_number_reflns 14109
_refine_ls_number_restraints 4
_refine_ls_restrained_S_all 1.036
_refine_ls_R_factor_all 0.0324
_refine_ls_R_factor_gt 0.0311
_refine_ls_shift/su_max 0.001
_refine_ls_shift/su_mean 0.000
_refine_ls_structure_factor_coef Fsqd
_refine_ls_weighting_details 'w=1/[\s^2^(Fo^2^)+(0.0515P)^2^+1.7798P] where P=(Fo^2^+2Fc^2^)/3'
_refine_ls_weighting_scheme calc
_refine_ls_wR_factor_gt 0.0831
_refine_ls_wR_factor_ref 0.0841
_reflns_Friedel_coverage 0.826
_reflns_Friedel_fraction_full 1.000
_reflns_Friedel_fraction_max 1.000
_reflns_number_gt 13687
_reflns_number_total 14109
_reflns_threshold_expression 'I > 2\s(I)'
_cod_data_source_file d5ob01562f2.cif
_cod_data_source_block sfhwla
_cod_depositor_comments 'Adding full bibliography for 7160837.cif.'
_cod_database_code 7160837
_nottingham_internal_coll_name SFHWLA
_nottingham_internal_coll_number 19890
_nottingham_internal_coll_client SFD/HWL
_nottingham_internal_coll_type custom
_nottingham_internal_coll_frame_method '\w scans'
_nottingham_internal_coll_frame_time '20.00, 5.00'
_nottingham_internal_coll_frame_width 1.00
_nottingham_internal_coll_user pczkj1
_nottingham_internal_coll_date 17/09/2024
_nottingham_internal_coll_location NOTTS
_nottingham_internal_coll_instrument 'GVB, PL13110001'
_nottingham_internal_process_date 18/09/2024
_nottingham_internal_process_user pczspa
_nottingham_internal_solution_date 24/09/2024
_nottingham_internal_solution_user pczkj1
_nottingham_internal_refinement_date 24/09/2024
_nottingham_internal_refinement_user pczkj1
_nottingham_internal_validation_date pczspa
_nottingham_internal_validation_user 25/09/2024
_shelx_shelxl_version_number 2019/3
_chemical_oxdiff_formula C23SONH23
_chemical_oxdiff_usercomment 'SFHWLA #19890 GVB-2041 SF/HWL fomblin oil on micromount'
_shelx_space_group_comment
;
The symmetry employed for this shelxl refinement is uniquely defined
by the following loop, which should always be used as a source of
symmetry information in preference to the above space-group names.
They are only intended as comments.
;
_shelx_estimated_absorpt_t_max 0.926
_shelx_estimated_absorpt_t_min 0.678
_olex2_refinement_description
;
1. Fixed Uiso
 At 1.2 times of:
  All C(H) groups, All C(H,H) groups, All N(H) groups
 At 1.5 times of:
  All C(H,H,H) groups
2. Restrained distances
 N1A-H1A
 0.88 with sigma of 0.02
 N1B-H1B
 0.88 with sigma of 0.02
 N1C-H1C
 0.88 with sigma of 0.02
 N1D-H1D
 0.88 with sigma of 0.02
3.a Ternary CH refined with riding coordinates:
 C4A(H4A), C4B(H4B), C4C(H4C), C4D(H4D)
3.b Aromatic/amide H refined with riding coordinates:
 C6A(H6A), C10A(H10A), C11A(H11A), C12A(H12A), C13A(H13A), C14A(H14A),
 C16A(H16A), C17A(H17A), C18A(H18A), C19A(H19A), C20A(H20A), C22A(H22A),
 C23A(H23A), C24A(H24A), C25A(H25A), C26A(H26A), C6B(H6B), C10B(H10B),
 C11B(H11B), C12B(H12B), C13B(H13B), C14B(H14B), C16B(H16B), C17B(H17B),
 C18B(H18B), C19B(H19B), C20B(H20B), C22B(H22B), C23B(H23B), C24B(H24B),
 C25B(H25B), C26B(H26B), C6C(H6C), C10C(H10C), C11C(H11C), C12C(H12C),
 C13C(H13C), C14C(H14C), C16C(H16C), C17C(H17C), C18C(H18C), C19C(H19C),
 C20C(H20C), C22C(H22C), C23C(H23C), C24C(H24C), C25C(H25C), C26C(H26C),
 C6D(H6D), C10D(H10D), C11D(H11D), C12D(H12D), C13D(H13D), C14D(H14D),
 C16D(H16D), C17D(H17D), C18D(H18D), C19D(H19D), C20D(H20D), C22D(H22D),
 C23D(H23D), C24D(H24D), C25D(H25D), C26D(H26D)
3.c X=CH2 refined with riding coordinates:
 C7A(H7Aa,H7Ab), C7B(H7Ba,H7Bb), C7C(H7Ca,H7Cb), C7D(H7Da,H7Db)
3.d Idealised Me refined as rotating group:
 C5A(H5Aa,H5Ab,H5Ac), C5B(H5Ba,H5Bb,H5Bc), C5C(H5Ca,H5Cb,H5Cc), C5D(H5Da,H5Db,
 H5Dc)
;
_olex2_exptl_crystal_mounting_method 'in fomblin film on a micromount'
_olex2_submission_special_instructions 'No special instructions were received'
_oxdiff_exptl_absorpt_empirical_details
;
Empirical correction (ABSPACK) includes:
- Absorption correction using spherical harmonics
- Frame scaling
;
_oxdiff_exptl_absorpt_empirical_full_max 1.429
_oxdiff_exptl_absorpt_empirical_full_min 0.708

loop_
_space_group_symop_operation_xyz
'x, y, z'
'-x+1/2, -y, z+1/2'
'-x, y+1/2, -z+1/2'
'x+1/2, -y+1/2, -z'

loop_
_atom_site_label
_atom_site_type_symbol
_atom_site_fract_x
_atom_site_fract_y
_atom_site_fract_z
_atom_site_U_iso_or_equiv
_atom_site_adp_type
_atom_site_occupancy
_atom_site_site_symmetry_order
_atom_site_calc_flag
_atom_site_refinement_flags_posn
_atom_site_refinement_flags_adp
_atom_site_refinement_flags_occupancy
_atom_site_disorder_assembly
_atom_site_disorder_group
C4A C 0.9350(2) 0.58696(16) 0.66072(10) 0.0364(6) Uani 1 1 d . . . . .
H4A H 0.957359 0.589535 0.693462 0.044 Uiso 1 1 calc R U . . .
C5A C 0.8410(2) 0.5495(2) 0.66055(11) 0.0469(8) Uani 1 1 d . . . . .
H5AA H 0.818085 0.545465 0.628713 0.070 Uiso 1 1 calc R U . . .
H5AB H 0.795888 0.576945 0.678960 0.070 Uiso 1 1 calc R U . . .
H5AC H 0.848060 0.501728 0.673873 0.070 Uiso 1 1 calc R U . . .
C6A C 0.9321(3) 0.66114(18) 0.64207(13) 0.0551(9) Uani 1 1 d . . . . .
H6A H 0.885130 0.671008 0.619585 0.066 Uiso 1 1 calc R U . . .
C7A C 0.9855(4) 0.7121(2) 0.65313(16) 0.0706(11) Uani 1 1 d . . . . .
H7AA H 1.033605 0.704983 0.675458 0.085 Uiso 1 1 calc R U . . .
H7AB H 0.977681 0.757509 0.639118 0.085 Uiso 1 1 calc R U . . .
C8A C 1.01250(16) 0.53031(13) 0.53185(8) 0.0226(5) Uani 1 1 d . . . . .
C9A C 1.10960(17) 0.56628(13) 0.53170(8) 0.0240(5) Uani 1 1 d . . . . .
C10A C 1.18700(18) 0.53709(15) 0.50922(9) 0.0301(5) Uani 1 1 d . . . . .
H10A H 1.183348 0.490281 0.496779 0.036 Uiso 1 1 calc R U . . .
C11A C 1.27010(19) 0.57623(16) 0.50485(10) 0.0364(6) Uani 1 1 d . . . . .
H11A H 1.322382 0.555879 0.489225 0.044 Uiso 1 1 calc R U . . .
C12A C 1.27721(19) 0.64413(16) 0.52296(10) 0.0348(6) Uani 1 1 d . . . . .
H12A H 1.334127 0.670323 0.520199 0.042 Uiso 1 1 calc R U . . .
C13A C 1.20002(19) 0.67355(15) 0.54524(10) 0.0325(6) Uani 1 1 d . . . . .
H13A H 1.204154 0.720218 0.557871 0.039 Uiso 1 1 calc R U . . .
C14A C 1.11740(18) 0.63562(14) 0.54921(9) 0.0276(5) Uani 1 1 d . . . . .
H14A H 1.064844 0.656890 0.564073 0.033 Uiso 1 1 calc R U . . .
C15A C 0.95574(16) 0.57296(13) 0.49531(8) 0.0235(5) Uani 1 1 d . . . . .
C16A C 0.98938(18) 0.57525(14) 0.45019(9) 0.0296(5) Uani 1 1 d . . . . .
H16A H 1.043585 0.548341 0.442158 0.035 Uiso 1 1 calc R U . . .
C17A C 0.9449(2) 0.61638(16) 0.41659(10) 0.0354(6) Uani 1 1 d . . . . .
H17A H 0.968594 0.617370 0.385900 0.042 Uiso 1 1 calc R U . . .
C18A C 0.8654(2) 0.65609(15) 0.42816(10) 0.0366(6) Uani 1 1 d . . . . .
H18A H 0.834904 0.684679 0.405549 0.044 Uiso 1 1 calc R U . . .
C19A C 0.83140(19) 0.65341(14) 0.47282(10) 0.0340(6) Uani 1 1 d . . . . .
H19A H 0.776914 0.680010 0.480828 0.041 Uiso 1 1 calc R U . . .
C20A C 0.87593(18) 0.61228(13) 0.50618(9) 0.0278(5) Uani 1 1 d . . . . .
H20A H 0.851589 0.611010 0.536754 0.033 Uiso 1 1 calc R U . . .
C21A C 1.01408(17) 0.44969(13) 0.52096(8) 0.0235(5) Uani 1 1 d . . . . .
C22A C 0.94748(17) 0.41903(14) 0.49179(8) 0.0260(5) Uani 1 1 d . . . . .
H22A H 0.903738 0.448679 0.476081 0.031 Uiso 1 1 calc R U . . .
C23A C 0.9442(2) 0.34548(15) 0.48536(10) 0.0322(6) Uani 1 1 d . . . . .
H23A H 0.898573 0.325321 0.465212 0.039 Uiso 1 1 calc R U . . .
C24A C 1.0070(2) 0.30178(14) 0.50822(10) 0.0345(6) Uani 1 1 d . . . . .
H24A H 1.004818 0.251624 0.503707 0.041 Uiso 1 1 calc R U . . .
C25A C 1.0734(2) 0.33110(14) 0.53776(10) 0.0344(6) Uani 1 1 d . . . . .
H25A H 1.116757 0.301097 0.553428 0.041 Uiso 1 1 calc R U . . .
C26A C 1.07629(18) 0.40479(14) 0.54443(9) 0.0290(5) Uani 1 1 d . . . . .
H26A H 1.121042 0.424632 0.565146 0.035 Uiso 1 1 calc R U . . .
N1A N 0.96609(14) 0.54044(11) 0.57735(7) 0.0228(4) Uani 1 1 d D . . . .
H1A H 0.9133(17) 0.5167(15) 0.5797(10) 0.027 Uiso 1 1 d D U . . .
O3A O 1.02655(14) 0.46518(9) 0.64838(6) 0.0317(4) Uani 1 1 d . . . . .
S2A S 1.02427(4) 0.53793(3) 0.62702(2) 0.02548(13) Uani 1 1 d . . . . .
C4B C 0.7171(2) 0.36663(14) 0.59898(9) 0.0311(6) Uani 1 1 d . . . . .
H4B H 0.683257 0.395432 0.622851 0.037 Uiso 1 1 calc R U . . .
C5B C 0.6592(3) 0.30037(17) 0.58870(12) 0.0519(9) Uani 1 1 d . . . . .
H5BA H 0.592958 0.313708 0.585005 0.078 Uiso 1 1 calc R U . . .
H5BB H 0.665311 0.266512 0.614328 0.078 Uiso 1 1 calc R U . . .
H5BC H 0.681918 0.278180 0.560140 0.078 Uiso 1 1 calc R U . . .
C6B C 0.8157(3) 0.35367(19) 0.61557(11) 0.0472(8) Uani 1 1 d . . . . .
H6B H 0.850146 0.394629 0.624937 0.057 Uiso 1 1 calc R U . . .
C7B C 0.8583(4) 0.2948(3) 0.61854(17) 0.0875(16) Uani 1 1 d . . . . .
H7BA H 0.827450 0.251946 0.609667 0.105 Uiso 1 1 calc R U . . .
H7BB H 0.921133 0.293239 0.629639 0.105 Uiso 1 1 calc R U . . .
C8B C 0.57549(17) 0.46733(13) 0.49759(8) 0.0243(5) Uani 1 1 d . . . . .
C9B C 0.56384(18) 0.54930(14) 0.50077(9) 0.0293(5) Uani 1 1 d . . . . .
C10B C 0.6090(2) 0.58871(15) 0.53501(11) 0.0366(6) Uani 1 1 d . . . . .
H10B H 0.647815 0.565101 0.556929 0.044 Uiso 1 1 calc R U . . .
C11B C 0.5977(2) 0.66295(16) 0.53745(14) 0.0489(8) Uani 1 1 d . . . . .
H11B H 0.627989 0.689049 0.561337 0.059 Uiso 1 1 calc R U . . .
C12B C 0.5433(2) 0.69812(17) 0.50566(14) 0.0532(10) Uani 1 1 d . . . . .
H12B H 0.535336 0.748317 0.507750 0.064 Uiso 1 1 calc R U . . .
C13B C 0.5003(2) 0.66041(18) 0.47063(14) 0.0522(9) Uani 1 1 d . . . . .
H13B H 0.464094 0.684862 0.448048 0.063 Uiso 1 1 calc R U . . .
C14B C 0.5099(2) 0.58594(16) 0.46825(10) 0.0386(7) Uani 1 1 d . . . . .
H14B H 0.479371 0.560274 0.444243 0.046 Uiso 1 1 calc R U . . .
C15B C 0.47799(17) 0.43216(13) 0.49021(8) 0.0253(5) Uani 1 1 d . . . . .
C16B C 0.42440(17) 0.40909(13) 0.52754(9) 0.0255(5) Uani 1 1 d . . . . .
H16B H 0.447859 0.414823 0.558063 0.031 Uiso 1 1 calc R U . . .
C17B C 0.33699(18) 0.37777(15) 0.52072(10) 0.0313(6) Uani 1 1 d . . . . .
H17B H 0.301457 0.362062 0.546600 0.038 Uiso 1 1 calc R U . . .
C18B C 0.30125(19) 0.36923(16) 0.47673(10) 0.0342(6) Uani 1 1 d . . . . .
H18B H 0.241555 0.347583 0.472165 0.041 Uiso 1 1 calc R U . . .
C19B C 0.3535(2) 0.39260(17) 0.43943(10) 0.0382(7) Uani 1 1 d . . . . .
H19B H 0.329088 0.387527 0.409034 0.046 Uiso 1 1 calc R U . . .
C20B C 0.44106(19) 0.42337(16) 0.44593(9) 0.0347(6) Uani 1 1 d . . . . .
H20B H 0.476413 0.438667 0.419890 0.042 Uiso 1 1 calc R U . . .
C21B C 0.64220(17) 0.44627(13) 0.45792(8) 0.0242(5) Uani 1 1 d . . . . .
C22B C 0.69613(18) 0.49568(14) 0.43422(9) 0.0284(5) Uani 1 1 d . . . . .
H22B H 0.690647 0.544919 0.441456 0.034 Uiso 1 1 calc R U . . .
C23B C 0.7585(2) 0.47374(15) 0.39977(9) 0.0340(6) Uani 1 1 d . . . . .
H23B H 0.794769 0.508102 0.383510 0.041 Uiso 1 1 calc R U . . .
C24B C 0.76761(19) 0.40209(16) 0.38926(9) 0.0324(6) Uani 1 1 d . . . . .
H24B H 0.809812 0.387188 0.365702 0.039 Uiso 1 1 calc R U . . .
C25B C 0.7149(2) 0.35223(15) 0.41323(9) 0.0338(6) Uani 1 1 d . . . . .
H25B H 0.721505 0.302909 0.406449 0.041 Uiso 1 1 calc R U . . .
C26B C 0.65245(19) 0.37435(15) 0.44718(9) 0.0317(6) Uani 1 1 d . . . . .
H26B H 0.616136 0.339888 0.463337 0.038 Uiso 1 1 calc R U . . .
N1B N 0.61478(14) 0.43782(11) 0.54097(7) 0.0233(4) Uani 1 1 d D . . . .
H1B H 0.595(2) 0.4557(15) 0.5658(9) 0.028 Uiso 1 1 d D U . . .
O3B O 0.78125(13) 0.48492(10) 0.56151(7) 0.0370(4) Uani 1 1 d . . . . .
S2B S 0.72836(4) 0.42073(3) 0.54639(2) 0.02659(13) Uani 1 1 d . . . . .
C4C C 0.4156(2) 0.59172(15) 0.62334(9) 0.0344(6) Uani 1 1 d . . . . .
H4C H 0.434625 0.600461 0.590544 0.041 Uiso 1 1 calc R U . . .
C5C C 0.3290(2) 0.54323(17) 0.62159(11) 0.0411(7) Uani 1 1 d . . . . .
H5CA H 0.346128 0.497494 0.607526 0.062 Uiso 1 1 calc R U . . .
H5CB H 0.279741 0.566075 0.603090 0.062 Uiso 1 1 calc R U . . .
H5CC H 0.305707 0.535111 0.653034 0.062 Uiso 1 1 calc R U . . .
C6C C 0.4001(3) 0.66265(18) 0.64437(12) 0.0513(9) Uani 1 1 d . . . . .
H6C H 0.452664 0.693634 0.646923 0.062 Uiso 1 1 calc R U . . .
C7C C 0.3175(4) 0.6862(2) 0.65999(14) 0.0745(13) Uani 1 1 d . . . . .
H7CA H 0.263374 0.656691 0.658012 0.089 Uiso 1 1 calc R U . . .
H7CB H 0.312861 0.732520 0.673110 0.089 Uiso 1 1 calc R U . . .
C8C C 0.52353(16) 0.52589(12) 0.74604(8) 0.0208(4) Uani 1 1 d . . . . .
C9C C 0.47040(17) 0.55742(12) 0.78784(8) 0.0209(4) Uani 1 1 d . . . . .
C10C C 0.50713(18) 0.54668(14) 0.83203(8) 0.0270(5) Uani 1 1 d . . . . .
H10C H 0.561217 0.517489 0.835727 0.032 Uiso 1 1 calc R U . . .
C11C C 0.4664(2) 0.57763(15) 0.87059(9) 0.0324(6) Uani 1 1 d . . . . .
H11C H 0.492878 0.569899 0.900332 0.039 Uiso 1 1 calc R U . . .
C12C C 0.3871(2) 0.61989(14) 0.86577(9) 0.0314(6) Uani 1 1 d . . . . .
H12C H 0.358863 0.641197 0.892124 0.038 Uiso 1 1 calc R U . . .
C13C C 0.34947(19) 0.63081(14) 0.82225(9) 0.0296(5) Uani 1 1 d . . . . .
H13C H 0.295182 0.659845 0.818764 0.036 Uiso 1 1 calc R U . . .
C14C C 0.39051(17) 0.59957(13) 0.78350(8) 0.0238(5) Uani 1 1 d . . . . .
H14C H 0.363625 0.607141 0.753843 0.029 Uiso 1 1 calc R U . . .
C15C C 0.61929(16) 0.56465(13) 0.74657(8) 0.0218(5) Uani 1 1 d . . . . .
C16C C 0.62432(18) 0.63634(13) 0.73343(9) 0.0276(5) Uani 1 1 d . . . . .
H16C H 0.570622 0.658881 0.720453 0.033 Uiso 1 1 calc R U . . .
C17C C 0.7067(2) 0.67492(14) 0.73911(10) 0.0340(6) Uani 1 1 d . . . . .
H17C H 0.709420 0.723362 0.729585 0.041 Uiso 1 1 calc R U . . .
C18C C 0.78548(19) 0.64291(15) 0.75872(10) 0.0345(6) Uani 1 1 d . . . . .
H18C H 0.841975 0.669298 0.762611 0.041 Uiso 1 1 calc R U . . .
C19C C 0.78085(18) 0.57233(15) 0.77251(9) 0.0327(6) Uani 1 1 d . . . . .
H19C H 0.834186 0.550226 0.786146 0.039 Uiso 1 1 calc R U . . .
C20C C 0.69827(17) 0.53370(14) 0.76644(9) 0.0273(5) Uani 1 1 d . . . . .
H20C H 0.695847 0.485298 0.776066 0.033 Uiso 1 1 calc R U . . .
C21C C 0.53272(16) 0.44391(12) 0.74960(8) 0.0216(5) Uani 1 1 d . . . . .
C22C C 0.59523(17) 0.40772(13) 0.72060(8) 0.0257(5) Uani 1 1 d . . . . .
H22C H 0.634878 0.434127 0.700464 0.031 Uiso 1 1 calc R U . . .
C23C C 0.60026(19) 0.33385(14) 0.72078(10) 0.0310(6) Uani 1 1 d . . . . .
H23C H 0.643183 0.310146 0.700848 0.037 Uiso 1 1 calc R U . . .
C24C C 0.5429(2) 0.29454(14) 0.74991(11) 0.0354(6) Uani 1 1 d . . . . .
H24C H 0.546860 0.243966 0.750247 0.043 Uiso 1 1 calc R U . . .
C25C C 0.4797(2) 0.32952(14) 0.77862(10) 0.0353(6) Uani 1 1 d . . . . .
H25C H 0.439793 0.302810 0.798488 0.042 Uiso 1 1 calc R U . . .
C26C C 0.47459(18) 0.40393(13) 0.77832(9) 0.0270(5) Uani 1 1 d . . . . .
H26C H 0.430961 0.427486 0.797957 0.032 Uiso 1 1 calc R U . . .
N1C N 0.46873(14) 0.54332(11) 0.70374(7) 0.0216(4) Uani 1 1 d D . . . .
H1C H 0.4171(17) 0.5193(15) 0.7033(10) 0.026 Uiso 1 1 d D U . . .
O3C O 0.52249(14) 0.47715(10) 0.62805(6) 0.0305(4) Uani 1 1 d . . . . .
S2C S 0.51717(4) 0.54772(3) 0.65176(2) 0.02446(13) Uani 1 1 d . . . . .
C4D C 0.2283(2) 0.36796(14) 0.67045(9) 0.0316(5) Uani 1 1 d . . . . .
H4D H 0.204977 0.406356 0.649384 0.038 Uiso 1 1 calc R U . . .
C5D C 0.1577(2) 0.30714(16) 0.67017(12) 0.0436(7) Uani 1 1 d . . . . .
H5DA H 0.175928 0.271474 0.693249 0.065 Uiso 1 1 calc R U . . .
H5DB H 0.156498 0.285040 0.639476 0.065 Uiso 1 1 calc R U . . .
H5DC H 0.095030 0.325682 0.677601 0.065 Uiso 1 1 calc R U . . .
C6D C 0.3276(2) 0.34893(17) 0.65651(10) 0.0407(7) Uani 1 1 d . . . . .
H6D H 0.369547 0.386813 0.649431 0.049 Uiso 1 1 calc R U . . .
C7D C 0.3592(3) 0.2841(2) 0.65357(14) 0.0621(10) Uani 1 1 d . . . . .
H7DA H 0.319085 0.245038 0.660413 0.075 Uiso 1 1 calc R U . . .
H7DB H 0.422562 0.275817 0.644577 0.075 Uiso 1 1 calc R U . . .
C8D C 0.09023(17) 0.44911(13) 0.78117(8) 0.0239(5) Uani 1 1 d . . . . .
C9D C 0.15776(17) 0.42242(14) 0.81890(8) 0.0250(5) Uani 1 1 d . . . . .
C10D C 0.1675(2) 0.34920(15) 0.82587(9) 0.0323(6) Uani 1 1 d . . . . .
H10D H 0.131963 0.316940 0.807531 0.039 Uiso 1 1 calc R U . . .
C11D C 0.2283(2) 0.32284(15) 0.85923(10) 0.0381(6) Uani 1 1 d . . . . .
H11D H 0.234346 0.272825 0.863542 0.046 Uiso 1 1 calc R U . . .
C12D C 0.2803(2) 0.36924(17) 0.88622(10) 0.0388(6) Uani 1 1 d . . . . .
H12D H 0.321413 0.351309 0.909336 0.047 Uiso 1 1 calc R U . . .
C13D C 0.2719(2) 0.44167(16) 0.87935(10) 0.0379(6) Uani 1 1 d . . . . .
H13D H 0.307957 0.473657 0.897617 0.045 Uiso 1 1 calc R U . . .
C14D C 0.21089(18) 0.46847(14) 0.84581(9) 0.0304(5) Uani 1 1 d . . . . .
H14D H 0.205734 0.518524 0.841389 0.037 Uiso 1 1 calc R U . . .
C15D C -0.00808(17) 0.41518(13) 0.78713(9) 0.0258(5) Uani 1 1 d . . . . .
C16D C -0.06459(17) 0.40074(13) 0.74879(9) 0.0269(5) Uani 1 1 d . . . . .
H16D H -0.041455 0.409826 0.718552 0.032 Uiso 1 1 calc R U . . .
C17D C -0.15472(18) 0.37308(14) 0.75467(10) 0.0325(6) Uani 1 1 d . . . . .
H17D H -0.192242 0.362910 0.728304 0.039 Uiso 1 1 calc R U . . .
C18D C -0.1901(2) 0.36028(15) 0.79814(11) 0.0375(6) Uani 1 1 d . . . . .
H18D H -0.251991 0.341970 0.801810 0.045 Uiso 1 1 calc R U . . .
C19D C -0.1348(2) 0.37432(16) 0.83657(11) 0.0390(6) Uani 1 1 d . . . . .
H19D H -0.158647 0.365616 0.866731 0.047 Uiso 1 1 calc R U . . .
C20D C -0.04458(19) 0.40113(15) 0.83083(9) 0.0332(6) Uani 1 1 d . . . . .
H20D H -0.006890 0.410085 0.857319 0.040 Uiso 1 1 calc R U . . .
C21D C 0.07988(17) 0.53138(14) 0.78251(9) 0.0258(5) Uani 1 1 d . . . . .
C22D C 0.02067(19) 0.56408(15) 0.81454(9) 0.0311(5) Uani 1 1 d . . . . .
H22D H -0.015705 0.535316 0.834813 0.037 Uiso 1 1 calc R U . . .
C23D C 0.0137(2) 0.63783(16) 0.81744(10) 0.0386(6) Uani 1 1 d . . . . .
H23D H -0.026757 0.659027 0.839657 0.046 Uiso 1 1 calc R U . . .
C24D C 0.0659(2) 0.68043(16) 0.78793(11) 0.0404(7) Uani 1 1 d . . . . .
H24D H 0.060676 0.730883 0.789469 0.048 Uiso 1 1 calc R U . . .
C25D C 0.1254(2) 0.64908(15) 0.75633(11) 0.0392(7) Uani 1 1 d . . . . .
H25D H 0.161658 0.678198 0.736225 0.047 Uiso 1 1 calc R U . . .
C26D C 0.13290(19) 0.57504(15) 0.75353(10) 0.0323(6) Uani 1 1 d . . . . .
H26D H 0.174527 0.554199 0.731678 0.039 Uiso 1 1 calc R U . . .
N1D N 0.12743(14) 0.42509(12) 0.73575(7) 0.0251(4) Uani 1 1 d D . . . .
H1D H 0.102(2) 0.4439(16) 0.7117(9) 0.030 Uiso 1 1 d D U . . .
O3D O 0.29803(13) 0.47050(11) 0.72245(7) 0.0388(5) Uani 1 1 d . . . . .
S2D S 0.24028(4) 0.40534(4) 0.72908(2) 0.02885(14) Uani 1 1 d . . . . .

loop_
_atom_site_aniso_label
_atom_site_aniso_U_11
_atom_site_aniso_U_22
_atom_site_aniso_U_33
_atom_site_aniso_U_23
_atom_site_aniso_U_13
_atom_site_aniso_U_12
C4A 0.0446(16) 0.0376(14) 0.0271(13) -0.0046(11) 0.0051(11) 0.0095(12)
C5A 0.0434(17) 0.065(2) 0.0325(15) -0.0081(14) 0.0097(13) 0.0093(15)
C6A 0.071(2) 0.0406(18) 0.054(2) -0.0028(15) 0.0082(18) 0.0175(17)
C7A 0.088(3) 0.052(2) 0.071(3) -0.0025(19) 0.003(2) 0.007(2)
C8A 0.0210(11) 0.0273(11) 0.0195(11) 0.0046(9) 0.0013(9) 0.0025(9)
C9A 0.0209(12) 0.0281(12) 0.0229(11) 0.0081(9) 0.0000(9) 0.0019(9)
C10A 0.0241(12) 0.0362(13) 0.0301(13) 0.0025(11) 0.0011(10) 0.0021(11)
C11A 0.0211(12) 0.0499(16) 0.0381(15) 0.0070(13) 0.0029(11) 0.0036(12)
C12A 0.0224(12) 0.0464(16) 0.0355(14) 0.0133(12) -0.0040(11) -0.0061(11)
C13A 0.0326(14) 0.0313(13) 0.0336(14) 0.0110(11) -0.0027(11) -0.0034(11)
C14A 0.0252(12) 0.0286(12) 0.0289(13) 0.0069(10) 0.0008(10) 0.0006(10)
C15A 0.0199(11) 0.0243(11) 0.0263(12) 0.0064(9) -0.0018(9) -0.0011(9)
C16A 0.0270(12) 0.0349(13) 0.0269(12) 0.0048(10) 0.0014(10) 0.0048(10)
C17A 0.0382(15) 0.0432(15) 0.0248(13) 0.0104(11) -0.0017(11) -0.0016(12)
C18A 0.0351(14) 0.0358(14) 0.0388(15) 0.0157(12) -0.0067(12) 0.0012(11)
C19A 0.0274(13) 0.0299(13) 0.0446(16) 0.0113(12) -0.0016(12) 0.0045(11)
C20A 0.0243(12) 0.0279(12) 0.0311(13) 0.0067(10) 0.0022(10) 0.0024(10)
C21A 0.0222(11) 0.0267(12) 0.0214(11) 0.0032(9) 0.0039(9) 0.0032(9)
C22A 0.0257(12) 0.0309(12) 0.0212(11) 0.0024(10) 0.0024(9) 0.0047(10)
C23A 0.0339(14) 0.0329(13) 0.0298(13) -0.0029(11) -0.0020(11) 0.0006(11)
C24A 0.0399(15) 0.0263(12) 0.0374(15) -0.0023(11) 0.0003(12) 0.0041(11)
C25A 0.0379(15) 0.0285(13) 0.0367(15) 0.0048(11) -0.0024(12) 0.0091(11)
C26A 0.0280(12) 0.0300(12) 0.0292(13) 0.0025(11) -0.0017(10) 0.0048(10)
N1A 0.0198(10) 0.0274(10) 0.0212(10) 0.0036(8) 0.0018(8) 0.0019(8)
O3A 0.0420(10) 0.0302(9) 0.0229(8) 0.0064(7) -0.0005(8) 0.0050(8)
S2A 0.0271(3) 0.0279(3) 0.0214(3) 0.0020(2) -0.0005(2) 0.0019(2)
C4B 0.0407(15) 0.0286(12) 0.0241(12) 0.0026(10) 0.0036(11) 0.0000(11)
C5B 0.075(2) 0.0326(15) 0.0481(19) 0.0080(14) -0.0045(17) -0.0132(16)
C6B 0.0532(19) 0.0520(19) 0.0363(16) 0.0114(14) -0.0065(14) 0.0085(16)
C7B 0.106(4) 0.081(3) 0.075(3) 0.005(3) -0.026(3) 0.032(3)
C8B 0.0233(11) 0.0274(12) 0.0222(12) 0.0003(9) 0.0041(9) -0.0012(10)
C9B 0.0254(12) 0.0279(13) 0.0345(14) 0.0036(11) 0.0149(10) 0.0013(10)
C10B 0.0315(14) 0.0292(13) 0.0490(17) -0.0034(12) 0.0107(12) -0.0041(11)
C11B 0.0418(17) 0.0310(15) 0.074(2) -0.0073(15) 0.0216(16) -0.0056(13)
C12B 0.0451(18) 0.0291(14) 0.085(3) 0.0098(16) 0.0337(18) 0.0009(13)
C13B 0.0443(18) 0.0441(18) 0.068(2) 0.0266(17) 0.0271(17) 0.0130(14)
C14B 0.0372(15) 0.0411(15) 0.0376(15) 0.0135(12) 0.0146(12) 0.0080(13)
C15B 0.0234(11) 0.0297(12) 0.0227(12) -0.0003(9) 0.0021(10) -0.0006(10)
C16B 0.0243(12) 0.0295(12) 0.0227(12) -0.0025(10) 0.0026(9) -0.0019(10)
C17B 0.0250(12) 0.0379(14) 0.0309(14) -0.0026(11) 0.0039(10) -0.0042(11)
C18B 0.0254(13) 0.0401(15) 0.0370(15) -0.0067(12) -0.0013(11) -0.0051(11)
C19B 0.0326(14) 0.0555(18) 0.0266(14) -0.0048(12) -0.0065(11) -0.0015(13)
C20B 0.0307(13) 0.0498(16) 0.0234(13) 0.0021(12) 0.0011(10) -0.0029(12)
C21B 0.0238(12) 0.0312(12) 0.0177(11) 0.0004(9) 0.0005(9) -0.0006(10)
C22B 0.0273(12) 0.0313(13) 0.0267(13) 0.0027(10) 0.0070(10) 0.0009(10)
C23B 0.0321(13) 0.0396(14) 0.0302(13) 0.0060(11) 0.0113(11) -0.0004(12)
C24B 0.0302(13) 0.0438(15) 0.0232(12) -0.0055(11) 0.0055(10) 0.0011(12)
C25B 0.0358(15) 0.0353(13) 0.0303(13) -0.0104(11) 0.0081(11) -0.0046(11)
C26B 0.0340(14) 0.0320(13) 0.0293(13) -0.0035(11) 0.0088(11) -0.0073(11)
N1B 0.0212(10) 0.0297(10) 0.0189(10) -0.0012(8) 0.0031(8) -0.0018(8)
O3B 0.0270(9) 0.0358(10) 0.0483(12) 0.0068(9) -0.0074(8) -0.0098(8)
S2B 0.0231(3) 0.0325(3) 0.0242(3) 0.0036(2) 0.0020(2) -0.0010(2)
C4C 0.0460(16) 0.0362(14) 0.0209(12) 0.0038(11) 0.0003(11) 0.0102(12)
C5C 0.0352(15) 0.0502(17) 0.0379(16) 0.0081(13) -0.0028(12) 0.0048(13)
C6C 0.074(2) 0.0367(16) 0.0431(18) 0.0021(13) -0.0161(17) 0.0094(16)
C7C 0.114(4) 0.059(2) 0.050(2) -0.0050(18) -0.004(2) 0.045(3)
C8C 0.0198(10) 0.0240(11) 0.0185(11) -0.0006(8) -0.0012(9) 0.0013(9)
C9C 0.0213(11) 0.0216(10) 0.0197(11) -0.0004(8) 0.0018(9) -0.0015(9)
C10C 0.0269(12) 0.0326(12) 0.0215(11) -0.0018(10) -0.0027(9) 0.0001(10)
C11C 0.0385(14) 0.0394(14) 0.0195(12) -0.0015(10) -0.0013(10) -0.0050(12)
C12C 0.0404(15) 0.0311(13) 0.0228(12) -0.0078(10) 0.0104(11) -0.0040(11)
C13C 0.0302(13) 0.0244(12) 0.0342(14) -0.0052(10) 0.0064(11) 0.0028(10)
C14C 0.0242(11) 0.0245(11) 0.0227(12) -0.0007(9) -0.0004(9) 0.0002(9)
C15C 0.0217(11) 0.0246(11) 0.0191(11) -0.0039(9) 0.0030(9) 0.0002(9)
C16C 0.0283(13) 0.0245(12) 0.0302(13) -0.0022(10) 0.0007(10) 0.0020(10)
C17C 0.0358(14) 0.0275(12) 0.0387(15) -0.0055(11) 0.0060(12) -0.0060(11)
C18C 0.0263(13) 0.0401(14) 0.0370(14) -0.0132(12) 0.0042(11) -0.0086(11)
C19C 0.0228(12) 0.0425(15) 0.0329(14) -0.0074(11) -0.0011(10) -0.0002(11)
C20C 0.0242(12) 0.0309(12) 0.0268(12) -0.0014(10) 0.0005(9) 0.0009(10)
C21C 0.0205(11) 0.0239(11) 0.0204(11) -0.0012(9) -0.0037(9) 0.0005(9)
C22C 0.0259(12) 0.0271(12) 0.0241(12) -0.0011(10) -0.0008(10) 0.0018(10)
C23C 0.0313(13) 0.0291(13) 0.0326(14) -0.0053(10) -0.0028(11) 0.0049(10)
C24C 0.0375(15) 0.0225(12) 0.0463(16) -0.0023(11) -0.0057(12) 0.0002(11)
C25C 0.0355(14) 0.0271(13) 0.0432(16) 0.0051(11) 0.0018(13) -0.0043(11)
C26C 0.0267(12) 0.0263(12) 0.0281(12) -0.0007(10) 0.0004(10) -0.0010(10)
N1C 0.0208(9) 0.0276(10) 0.0165(9) -0.0003(8) 0.0005(7) 0.0014(8)
O3C 0.0377(10) 0.0350(9) 0.0187(8) -0.0043(7) 0.0029(7) 0.0067(8)
S2C 0.0262(3) 0.0299(3) 0.0173(3) -0.0001(2) 0.0026(2) -0.0002(2)
C4D 0.0388(14) 0.0319(13) 0.0241(12) -0.0032(10) -0.0009(11) 0.0021(12)
C5D 0.0507(18) 0.0333(15) 0.0470(18) -0.0059(13) -0.0039(14) -0.0025(13)
C6D 0.0456(17) 0.0432(16) 0.0333(15) -0.0060(12) 0.0057(13) 0.0027(13)
C7D 0.050(2) 0.068(2) 0.068(2) -0.025(2) -0.0098(18) 0.0173(18)
C8D 0.0232(11) 0.0305(12) 0.0181(11) -0.0004(9) -0.0017(9) -0.0021(10)
C9D 0.0226(11) 0.0325(13) 0.0200(11) 0.0000(10) -0.0009(9) -0.0019(10)
C10D 0.0358(14) 0.0322(13) 0.0290(13) -0.0001(11) -0.0060(11) -0.0017(11)
C11D 0.0428(16) 0.0328(14) 0.0386(16) 0.0037(12) -0.0053(13) 0.0018(12)
C12D 0.0351(15) 0.0475(16) 0.0337(14) 0.0081(12) -0.0122(12) 0.0012(13)
C13D 0.0384(15) 0.0419(15) 0.0334(14) 0.0002(12) -0.0146(12) -0.0051(13)
C14D 0.0312(13) 0.0324(13) 0.0277(13) 0.0011(11) -0.0058(11) -0.0025(11)
C15D 0.0247(12) 0.0266(12) 0.0260(12) 0.0004(9) 0.0008(9) -0.0009(10)
C16D 0.0236(11) 0.0288(12) 0.0284(13) 0.0020(10) -0.0015(10) -0.0011(10)
C17D 0.0252(13) 0.0338(13) 0.0384(15) -0.0008(11) -0.0045(11) -0.0026(11)
C18D 0.0256(13) 0.0350(15) 0.0519(17) 0.0039(13) 0.0032(12) -0.0058(11)
C19D 0.0391(15) 0.0419(15) 0.0359(15) 0.0042(12) 0.0122(12) -0.0042(13)
C20D 0.0322(14) 0.0407(14) 0.0266(13) -0.0009(11) 0.0020(10) -0.0033(11)
C21D 0.0241(11) 0.0299(12) 0.0233(12) 0.0025(10) -0.0081(9) -0.0035(10)
C22D 0.0321(13) 0.0360(14) 0.0251(12) -0.0001(10) -0.0048(11) -0.0008(11)
C23D 0.0392(15) 0.0384(15) 0.0381(15) -0.0063(12) -0.0044(13) 0.0058(12)
C24D 0.0415(16) 0.0296(14) 0.0499(18) -0.0017(12) -0.0095(14) 0.0019(12)
C25D 0.0399(16) 0.0315(14) 0.0460(17) 0.0063(12) -0.0063(13) -0.0060(12)
C26D 0.0307(13) 0.0335(14) 0.0328(14) 0.0014(11) 0.0000(11) -0.0031(11)
N1D 0.0207(10) 0.0353(11) 0.0194(10) -0.0004(9) -0.0021(8) -0.0018(8)
O3D 0.0271(9) 0.0436(11) 0.0459(11) -0.0115(9) 0.0061(8) -0.0107(8)
S2D 0.0227(3) 0.0383(3) 0.0256(3) -0.0048(2) -0.0005(2) -0.0018(2)

loop_
_atom_type_symbol
_atom_type_description
_atom_type_scat_dispersion_real
_atom_type_scat_dispersion_imag
_atom_type_scat_source
C C 0.0181 0.0091 'International Tables Vol C Tables 4.2.6.8 and 6.1.1.4'
H H 0.0000 0.0000 'International Tables Vol C Tables 4.2.6.8 and 6.1.1.4'
N N 0.0311 0.0180 'International Tables Vol C Tables 4.2.6.8 and 6.1.1.4'
O O 0.0492 0.0322 'International Tables Vol C Tables 4.2.6.8 and 6.1.1.4'
S S 0.3331 0.5567 'International Tables Vol C Tables 4.2.6.8 and 6.1.1.4'

loop_
_exptl_crystal_face_index_h
_exptl_crystal_face_index_k
_exptl_crystal_face_index_l
_exptl_crystal_face_perp_dist
0 0 -1 0.0259
0 0 1 0.0399
5 1 1 0.1260
-5 -1 -1 0.1260
0 1 0 0.0263
0 -1 0 0.0263

loop_
_geom_angle_atom_site_label_1
_geom_angle_atom_site_label_2
_geom_angle_atom_site_label_3
_geom_angle
_geom_angle_site_symmetry_1
_geom_angle_site_symmetry_3
_geom_angle_publ_flag
C5A C4A H4A 107.8 . . ?
C5A C4A S2A 112.0(2) . . ?
C6A C4A H4A 107.8 . . ?
C6A C4A C5A 114.0(3) . . ?
C6A C4A S2A 107.0(2) . . ?
S2A C4A H4A 107.8 . . ?
C4A C5A H5AA 109.5 . . ?
C4A C5A H5AB 109.5 . . ?
C4A C5A H5AC 109.5 . . ?
H5AA C5A H5AB 109.5 . . ?
H5AA C5A H5AC 109.5 . . ?
H5AB C5A H5AC 109.5 . . ?
C4A C6A H6A 116.7 . . ?
C7A C6A C4A 126.6(4) . . ?
C7A C6A H6A 116.7 . . ?
C6A C7A H7AA 120.0 . . ?
C6A C7A H7AB 120.0 . . ?
H7AA C7A H7AB 120.0 . . ?
C9A C8A C15A 103.83(18) . . ?
C9A C8A C21A 114.58(19) . . ?
C21A C8A C15A 111.90(19) . . ?
N1A C8A C9A 110.23(19) . . ?
N1A C8A C15A 107.88(18) . . ?
N1A C8A C21A 108.21(19) . . ?
C10A C9A C8A 122.7(2) . . ?
C10A C9A C14A 118.2(2) . . ?
C14A C9A C8A 118.5(2) . . ?
C9A C10A H10A 119.8 . . ?
C9A C10A C11A 120.3(3) . . ?
C11A C10A H10A 119.8 . . ?
C10A C11A H11A 119.6 . . ?
C12A C11A C10A 120.8(3) . . ?
C12A C11A H11A 119.6 . . ?
C11A C12A H12A 120.5 . . ?
C11A C12A C13A 119.0(3) . . ?
C13A C12A H12A 120.5 . . ?
C12A C13A H13A 119.7 . . ?
C14A C13A C12A 120.5(3) . . ?
C14A C13A H13A 119.7 . . ?
C9A C14A H14A 119.4 . . ?
C13A C14A C9A 121.1(2) . . ?
C13A C14A H14A 119.4 . . ?
C16A C15A C8A 118.5(2) . . ?
C20A C15A C8A 122.9(2) . . ?
C20A C15A C16A 118.5(2) . . ?
C15A C16A H16A 119.5 . . ?
C15A C16A C17A 121.0(2) . . ?
C17A C16A H16A 119.5 . . ?
C16A C17A H17A 120.1 . . ?
C16A C17A C18A 119.8(3) . . ?
C18A C17A H17A 120.1 . . ?
C17A C18A H18A 120.4 . . ?
C19A C18A C17A 119.3(2) . . ?
C19A C18A H18A 120.4 . . ?
C18A C19A H19A 119.6 . . ?
C18A C19A C20A 120.8(3) . . ?
C20A C19A H19A 119.6 . . ?
C15A C20A H20A 119.7 . . ?
C19A C20A C15A 120.7(2) . . ?
C19A C20A H20A 119.7 . . ?
C22A C21A C8A 121.2(2) . . ?
C22A C21A C26A 118.4(2) . . ?
C26A C21A C8A 120.0(2) . . ?
C21A C22A H22A 119.6 . . ?
C23A C22A C21A 120.9(2) . . ?
C23A C22A H22A 119.6 . . ?
C22A C23A H23A 120.0 . . ?
C24A C23A C22A 120.1(3) . . ?
C24A C23A H23A 120.0 . . ?
C23A C24A H24A 120.0 . . ?
C23A C24A C25A 120.0(3) . . ?
C25A C24A H24A 120.0 . . ?
C24A C25A H25A 120.1 . . ?
C24A C25A C26A 119.9(2) . . ?
C26A C25A H25A 120.1 . . ?
C21A C26A H26A 119.6 . . ?
C25A C26A C21A 120.7(2) . . ?
C25A C26A H26A 119.6 . . ?
C8A N1A H1A 113(2) . . ?
C8A N1A S2A 122.88(16) . . ?
S2A N1A H1A 110(2) . . ?
N1A S2A C4A 95.78(12) . . ?
O3A S2A C4A 104.50(12) . . ?
O3A S2A N1A 113.20(11) . . ?
C5B C4B H4B 108.4 . . ?
C5B C4B S2B 109.7(2) . . ?
C6B C4B H4B 108.4 . . ?
C6B C4B C5B 115.9(3) . . ?
C6B C4B S2B 105.8(2) . . ?
S2B C4B H4B 108.4 . . ?
C4B C5B H5BA 109.5 . . ?
C4B C5B H5BB 109.5 . . ?
C4B C5B H5BC 109.5 . . ?
H5BA C5B H5BB 109.5 . . ?
H5BA C5B H5BC 109.5 . . ?
H5BB C5B H5BC 109.5 . . ?
C4B C6B H6B 116.2 . . ?
C7B C6B C4B 127.6(4) . . ?
C7B C6B H6B 116.2 . . ?
C6B C7B H7BA 120.0 . . ?
C6B C7B H7BB 120.0 . . ?
H7BA C7B H7BB 120.0 . . ?
C9B C8B C15B 109.6(2) . . ?
C21B C8B C9B 111.4(2) . . ?
C21B C8B C15B 109.82(19) . . ?
N1B C8B C9B 111.1(2) . . ?
N1B C8B C15B 107.17(19) . . ?
N1B C8B C21B 107.66(19) . . ?
C10B C9B C8B 121.3(2) . . ?
C10B C9B C14B 118.2(3) . . ?
C14B C9B C8B 120.5(3) . . ?
C9B C10B H10B 119.7 . . ?
C9B C10B C11B 120.6(3) . . ?
C11B C10B H10B 119.7 . . ?
C10B C11B H11B 119.7 . . ?
C12B C11B C10B 120.6(3) . . ?
C12B C11B H11B 119.7 . . ?
C11B C12B H12B 120.1 . . ?
C11B C12B C13B 119.8(3) . . ?
C13B C12B H12B 120.1 . . ?
C12B C13B H13B 119.9 . . ?
C12B C13B C14B 120.2(3) . . ?
C14B C13B H13B 119.9 . . ?
C9B C14B C13B 120.7(3) . . ?
C9B C14B H14B 119.7 . . ?
C13B C14B H14B 119.7 . . ?
C16B C15B C8B 121.0(2) . . ?
C16B C15B C20B 118.1(2) . . ?
C20B C15B C8B 120.9(2) . . ?
C15B C16B H16B 119.6 . . ?
C17B C16B C15B 120.8(2) . . ?
C17B C16B H16B 119.6 . . ?
C16B C17B H17B 119.7 . . ?
C18B C17B C16B 120.7(2) . . ?
C18B C17B H17B 119.7 . . ?
C17B C18B H18B 120.5 . . ?
C17B C18B C19B 119.1(2) . . ?
C19B C18B H18B 120.5 . . ?
C18B C19B H19B 119.7 . . ?
C18B C19B C20B 120.6(3) . . ?
C20B C19B H19B 119.7 . . ?
C15B C20B H20B 119.6 . . ?
C19B C20B C15B 120.8(3) . . ?
C19B C20B H20B 119.6 . . ?
C22B C21B C8B 122.6(2) . . ?
C22B C21B C26B 118.7(2) . . ?
C26B C21B C8B 118.6(2) . . ?
C21B C22B H22B 119.7 . . ?
C21B C22B C23B 120.5(2) . . ?
C23B C22B H22B 119.7 . . ?
C22B C23B H23B 119.9 . . ?
C24B C23B C22B 120.2(2) . . ?
C24B C23B H23B 119.9 . . ?
C23B C24B H24B 120.2 . . ?
C23B C24B C25B 119.7(2) . . ?
C25B C24B H24B 120.2 . . ?
C24B C25B H25B 120.0 . . ?
C24B C25B C26B 119.9(3) . . ?
C26B C25B H25B 120.0 . . ?
C21B C26B H26B 119.5 . . ?
C25B C26B C21B 121.0(2) . . ?
C25B C26B H26B 119.5 . . ?
C8B N1B H1B 116(2) . . ?
C8B N1B S2B 121.40(16) . . ?
S2B N1B H1B 109(2) . . ?
N1B S2B C4B 95.76(12) . . ?
O3B S2B C4B 104.35(12) . . ?
O3B S2B N1B 111.42(11) . . ?
C5C C4C H4C 106.5 . . ?
C5C C4C S2C 112.12(19) . . ?
C6C C4C H4C 106.5 . . ?
C6C C4C C5C 115.3(3) . . ?
C6C C4C S2C 109.5(2) . . ?
S2C C4C H4C 106.5 . . ?
C4C C5C H5CA 109.5 . . ?
C4C C5C H5CB 109.5 . . ?
C4C C5C H5CC 109.5 . . ?
H5CA C5C H5CB 109.5 . . ?
H5CA C5C H5CC 109.5 . . ?
H5CB C5C H5CC 109.5 . . ?
C4C C6C H6C 117.7 . . ?
C7C C6C C4C 124.7(4) . . ?
C7C C6C H6C 117.7 . . ?
C6C C7C H7CA 120.0 . . ?
C6C C7C H7CB 120.0 . . ?
H7CA C7C H7CB 120.0 . . ?
C9C C8C C21C 111.72(19) . . ?
C15C C8C C9C 104.09(18) . . ?
C15C C8C C21C 113.14(19) . . ?
N1C C8C C9C 107.70(18) . . ?
N1C C8C C15C 111.53(19) . . ?
N1C C8C C21C 108.52(18) . . ?
C10C C9C C8C 118.6(2) . . ?
C14C C9C C8C 123.2(2) . . ?
C14C C9C C10C 118.1(2) . . ?
C9C C10C H10C 119.3 . . ?
C11C C10C C9C 121.4(2) . . ?
C11C C10C H10C 119.3 . . ?
C10C C11C H11C 120.0 . . ?
C10C C11C C12C 119.9(2) . . ?
C12C C11C H11C 120.0 . . ?
C11C C12C H12C 120.3 . . ?
C13C C12C C11C 119.4(2) . . ?
C13C C12C H12C 120.3 . . ?
C12C C13C H13C 119.7 . . ?
C12C C13C C14C 120.5(2) . . ?
C14C C13C H13C 119.7 . . ?
C9C C14C C13C 120.6(2) . . ?
C9C C14C H14C 119.7 . . ?
C13C C14C H14C 119.7 . . ?
C16C C15C C8C 119.7(2) . . ?
C20C C15C C8C 121.4(2) . . ?
C20C C15C C16C 118.2(2) . . ?
C15C C16C H16C 119.6 . . ?
C17C C16C C15C 120.8(2) . . ?
C17C C16C H16C 119.6 . . ?
C16C C17C H17C 119.9 . . ?
C16C C17C C18C 120.2(3) . . ?
C18C C17C H17C 119.9 . . ?
C17C C18C H18C 120.3 . . ?
C19C C18C C17C 119.5(2) . . ?
C19C C18C H18C 120.3 . . ?
C18C C19C H19C 119.9 . . ?
C18C C19C C20C 120.1(3) . . ?
C20C C19C H19C 119.9 . . ?
C15C C20C C19C 121.2(2) . . ?
C15C C20C H20C 119.4 . . ?
C19C C20C H20C 119.4 . . ?
C22C C21C C8C 119.8(2) . . ?
C26C C21C C8C 121.7(2) . . ?
C26C C21C C22C 118.3(2) . . ?
C21C C22C H22C 119.5 . . ?
C23C C22C C21C 121.0(2) . . ?
C23C C22C H22C 119.5 . . ?
C22C C23C H23C 119.9 . . ?
C24C C23C C22C 120.2(2) . . ?
C24C C23C H23C 119.9 . . ?
C23C C24C H24C 120.2 . . ?
C23C C24C C25C 119.6(2) . . ?
C25C C24C H24C 120.2 . . ?
C24C C25C H25C 120.0 . . ?
C24C C25C C26C 120.1(3) . . ?
C26C C25C H25C 120.0 . . ?
C21C C26C C25C 120.7(2) . . ?
C21C C26C H26C 119.6 . . ?
C25C C26C H26C 119.6 . . ?
C8C N1C H1C 110(2) . . ?
C8C N1C S2C 122.70(16) . . ?
S2C N1C H1C 112(2) . . ?
N1C S2C C4C 95.80(11) . . ?
O3C S2C C4C 103.29(12) . . ?
O3C S2C N1C 113.22(10) . . ?
C5D C4D H4D 108.5 . . ?
C5D C4D S2D 110.6(2) . . ?
C6D C4D H4D 108.5 . . ?
C6D C4D C5D 116.0(2) . . ?
C6D C4D S2D 104.44(19) . . ?
S2D C4D H4D 108.5 . . ?
C4D C5D H5DA 109.5 . . ?
C4D C5D H5DB 109.5 . . ?
C4D C5D H5DC 109.5 . . ?
H5DA C5D H5DB 109.5 . . ?
H5DA C5D H5DC 109.5 . . ?
H5DB C5D H5DC 109.5 . . ?
C4D C6D H6D 117.9 . . ?
C7D C6D C4D 124.2(3) . . ?
C7D C6D H6D 117.9 . . ?
C6D C7D H7DA 120.0 . . ?
C6D C7D H7DB 120.0 . . ?
H7DA C7D H7DB 120.0 . . ?
C9D C8D C15D 110.59(19) . . ?
C9D C8D C21D 111.43(19) . . ?
C15D C8D C21D 108.7(2) . . ?
N1D C8D C9D 107.87(19) . . ?
N1D C8D C15D 107.21(19) . . ?
N1D C8D C21D 110.9(2) . . ?
C10D C9D C8D 119.0(2) . . ?
C14D C9D C8D 122.4(2) . . ?
C14D C9D C10D 118.5(2) . . ?
C9D C10D H10D 119.6 . . ?
C11D C10D C9D 120.9(3) . . ?
C11D C10D H10D 119.6 . . ?
C10D C11D H11D 119.9 . . ?
C12D C11D C10D 120.1(3) . . ?
C12D C11D H11D 119.9 . . ?
C11D C12D H12D 120.2 . . ?
C13D C12D C11D 119.5(3) . . ?
C13D C12D H12D 120.2 . . ?
C12D C13D H13D 119.7 . . ?
C12D C13D C14D 120.6(3) . . ?
C14D C13D H13D 119.7 . . ?
C9D C14D C13D 120.3(3) . . ?
C9D C14D H14D 119.8 . . ?
C13D C14D H14D 119.8 . . ?
C16D C15D C8D 120.8(2) . . ?
C20D C15D C8D 121.1(2) . . ?
C20D C15D C16D 118.1(2) . . ?
C15D C16D H16D 119.8 . . ?
C17D C16D C15D 120.3(2) . . ?
C17D C16D H16D 119.8 . . ?
C16D C17D H17D 119.6 . . ?
C18D C17D C16D 120.9(3) . . ?
C18D C17D H17D 119.6 . . ?
C17D C18D H18D 120.3 . . ?
C17D C18D C19D 119.5(3) . . ?
C19D C18D H18D 120.3 . . ?
C18D C19D H19D 120.1 . . ?
C18D C19D C20D 119.8(3) . . ?
C20D C19D H19D 120.1 . . ?
C15D C20D H20D 119.3 . . ?
C19D C20D C15D 121.5(3) . . ?
C19D C20D H20D 119.3 . . ?
C22D C21D C8D 120.8(2) . . ?
C26D C21D C8D 121.2(2) . . ?
C26D C21D C22D 117.9(2) . . ?
C21D C22D H22D 119.3 . . ?
C23D C22D C21D 121.4(3) . . ?
C23D C22D H22D 119.3 . . ?
C22D C23D H23D 120.0 . . ?
C24D C23D C22D 119.9(3) . . ?
C24D C23D H23D 120.0 . . ?
C23D C24D H24D 120.3 . . ?
C25D C24D C23D 119.5(3) . . ?
C25D C24D H24D 120.3 . . ?
C24D C25D H25D 119.7 . . ?
C24D C25D C26D 120.7(3) . . ?
C26D C25D H25D 119.7 . . ?
C21D C26D C25D 120.5(3) . . ?
C21D C26D H26D 119.7 . . ?
C25D C26D H26D 119.7 . . ?
C8D N1D H1D 116(2) . . ?
C8D N1D S2D 121.00(16) . . ?
S2D N1D H1D 114(2) . . ?
N1D S2D C4D 95.90(12) . . ?
O3D S2D C4D 104.18(12) . . ?
O3D S2D N1D 111.49(12) . . ?

loop_
_geom_bond_atom_site_label_1
_geom_bond_atom_site_label_2
_geom_bond_distance
_geom_bond_site_symmetry_2
_geom_bond_publ_flag
C4A H4A 1.0000 . ?
C4A C5A 1.510(5) . ?
C4A C6A 1.493(4) . ?
C4A S2A 1.845(3) . ?
C5A H5AA 0.9800 . ?
C5A H5AB 0.9800 . ?
C5A H5AC 0.9800 . ?
C6A H6A 0.9500 . ?
C6A C7A 1.262(6) . ?
C7A H7AA 0.9500 . ?
C7A H7AB 0.9500 . ?
C8A C9A 1.536(3) . ?
C8A C15A 1.552(3) . ?
C8A C21A 1.544(3) . ?
C8A N1A 1.485(3) . ?
C9A C10A 1.391(4) . ?
C9A C14A 1.400(4) . ?
C10A H10A 0.9500 . ?
C10A C11A 1.397(4) . ?
C11A H11A 0.9500 . ?
C11A C12A 1.380(4) . ?
C12A H12A 0.9500 . ?
C12A C13A 1.387(4) . ?
C13A H13A 0.9500 . ?
C13A C14A 1.378(4) . ?
C14A H14A 0.9500 . ?
C15A C16A 1.391(4) . ?
C15A C20A 1.389(3) . ?
C16A H16A 0.9500 . ?
C16A C17A 1.393(4) . ?
C17A H17A 0.9500 . ?
C17A C18A 1.394(4) . ?
C18A H18A 0.9500 . ?
C18A C19A 1.380(4) . ?
C19A H19A 0.9500 . ?
C19A C20A 1.388(4) . ?
C20A H20A 0.9500 . ?
C21A C22A 1.393(4) . ?
C21A C26A 1.397(3) . ?
C22A H22A 0.9500 . ?
C22A C23A 1.392(4) . ?
C23A H23A 0.9500 . ?
C23A C24A 1.381(4) . ?
C24A H24A 0.9500 . ?
C24A C25A 1.386(4) . ?
C25A H25A 0.9500 . ?
C25A C26A 1.396(4) . ?
C26A H26A 0.9500 . ?
N1A H1A 0.88(2) . ?
N1A S2A 1.659(2) . ?
O3A S2A 1.4980(18) . ?
C4B H4B 1.0000 . ?
C4B C5B 1.520(4) . ?
C4B C6B 1.502(4) . ?
C4B S2B 1.836(3) . ?
C5B H5BA 0.9800 . ?
C5B H5BB 0.9800 . ?
C5B H5BC 0.9800 . ?
C6B H6B 0.9500 . ?
C6B C7B 1.262(6) . ?
C7B H7BA 0.9500 . ?
C7B H7BB 0.9500 . ?
C8B C9B 1.549(3) . ?
C8B C15B 1.550(3) . ?
C8B C21B 1.540(3) . ?
C8B N1B 1.481(3) . ?
C9B C10B 1.393(4) . ?
C9B C14B 1.395(4) . ?
C10B H10B 0.9500 . ?
C10B C11B 1.403(4) . ?
C11B H11B 0.9500 . ?
C11B C12B 1.370(6) . ?
C12B H12B 0.9500 . ?
C12B C13B 1.379(6) . ?
C13B H13B 0.9500 . ?
C13B C14B 1.405(5) . ?
C14B H14B 0.9500 . ?
C15B C16B 1.391(3) . ?
C15B C20B 1.394(4) . ?
C16B H16B 0.9500 . ?
C16B C17B 1.389(4) . ?
C17B H17B 0.9500 . ?
C17B C18B 1.380(4) . ?
C18B H18B 0.9500 . ?
C18B C19B 1.381(4) . ?
C19B H19B 0.9500 . ?
C19B C20B 1.385(4) . ?
C20B H20B 0.9500 . ?
C21B C22B 1.384(4) . ?
C21B C26B 1.391(4) . ?
C22B H22B 0.9500 . ?
C22B C23B 1.396(4) . ?
C23B H23B 0.9500 . ?
C23B C24B 1.384(4) . ?
C24B H24B 0.9500 . ?
C24B C25B 1.384(4) . ?
C25B H25B 0.9500 . ?
C25B C26B 1.388(4) . ?
C26B H26B 0.9500 . ?
N1B H1B 0.84(2) . ?
N1B S2B 1.654(2) . ?
O3B S2B 1.485(2) . ?
C4C H4C 1.0000 . ?
C4C C5C 1.532(4) . ?
C4C C6C 1.479(4) . ?
C4C S2C 1.855(3) . ?
C5C H5CA 0.9800 . ?
C5C H5CB 0.9800 . ?
C5C H5CC 0.9800 . ?
C6C H6C 0.9500 . ?
C6C C7C 1.333(6) . ?
C7C H7CA 0.9500 . ?
C7C H7CB 0.9500 . ?
C8C C9C 1.543(3) . ?
C8C C15C 1.543(3) . ?
C8C C21C 1.546(3) . ?
C8C N1C 1.487(3) . ?
C9C C10C 1.396(3) . ?
C9C C14C 1.389(3) . ?
C10C H10C 0.9500 . ?
C10C C11C 1.384(4) . ?
C11C H11C 0.9500 . ?
C11C C12C 1.385(4) . ?
C12C H12C 0.9500 . ?
C12C C13C 1.383(4) . ?
C13C H13C 0.9500 . ?
C13C C14C 1.393(4) . ?
C14C H14C 0.9500 . ?
C15C C16C 1.399(3) . ?
C15C C20C 1.389(3) . ?
C16C H16C 0.9500 . ?
C16C C17C 1.387(4) . ?
C17C H17C 0.9500 . ?
C17C C18C 1.391(4) . ?
C18C H18C 0.9500 . ?
C18C C19C 1.384(4) . ?
C19C H19C 0.9500 . ?
C19C C20C 1.391(4) . ?
C20C H20C 0.9500 . ?
C21C C22C 1.398(3) . ?
C21C C26C 1.391(3) . ?
C22C H22C 0.9500 . ?
C22C C23C 1.387(4) . ?
C23C H23C 0.9500 . ?
C23C C24C 1.385(4) . ?
C24C H24C 0.9500 . ?
C24C C25C 1.389(4) . ?
C25C H25C 0.9500 . ?
C25C C26C 1.397(4) . ?
C26C H26C 0.9500 . ?
N1C H1C 0.86(2) . ?
N1C S2C 1.656(2) . ?
O3C S2C 1.4924(18) . ?
C4D H4D 1.0000 . ?
C4D C5D 1.520(4) . ?
C4D C6D 1.510(4) . ?
C4D S2D 1.843(3) . ?
C5D H5DA 0.9800 . ?
C5D H5DB 0.9800 . ?
C5D H5DC 0.9800 . ?
C6D H6D 0.9500 . ?
C6D C7D 1.299(5) . ?
C7D H7DA 0.9500 . ?
C7D H7DB 0.9500 . ?
C8D C9D 1.537(3) . ?
C8D C15D 1.545(3) . ?
C8D C21D 1.550(3) . ?
C8D N1D 1.486(3) . ?
C9D C10D 1.395(4) . ?
C9D C14D 1.387(4) . ?
C10D H10D 0.9500 . ?
C10D C11D 1.387(4) . ?
C11D H11D 0.9500 . ?
C11D C12D 1.382(4) . ?
C12D H12D 0.9500 . ?
C12D C13D 1.378(4) . ?
C13D H13D 0.9500 . ?
C13D C14D 1.395(4) . ?
C14D H14D 0.9500 . ?
C15D C16D 1.396(4) . ?
C15D C20D 1.392(4) . ?
C16D H16D 0.9500 . ?
C16D C17D 1.393(4) . ?
C17D H17D 0.9500 . ?
C17D C18D 1.376(4) . ?
C18D H18D 0.9500 . ?
C18D C19D 1.387(4) . ?
C19D H19D 0.9500 . ?
C19D C20D 1.388(4) . ?
C20D H20D 0.9500 . ?
C21D C22D 1.394(4) . ?
C21D C26D 1.393(4) . ?
C22D H22D 0.9500 . ?
C22D C23D 1.389(4) . ?
C23D H23D 0.9500 . ?
C23D C24D 1.384(5) . ?
C24D H24D 0.9500 . ?
C24D C25D 1.377(5) . ?
C25D H25D 0.9500 . ?
C25D C26D 1.395(4) . ?
C26D H26D 0.9500 . ?
N1D H1D 0.86(2) . ?
N1D S2D 1.658(2) . ?
O3D S2D 1.485(2) . ?

loop_
_geom_hbond_atom_site_label_D
_geom_hbond_atom_site_label_H
_geom_hbond_atom_site_label_A
_geom_hbond_distance_DH
_geom_hbond_distance_HA
_geom_hbond_distance_DA
_geom_hbond_angle_DHA
_geom_hbond_site_symmetry_A
_geom_hbond_publ_flag
N1A H1A O3B 0.88(2) 2.04(2) 2.864(3) 157(3) . yes
N1C H1C O3D 0.86(2) 2.00(2) 2.837(3) 163(3) . yes

loop_
_geom_torsion_atom_site_label_1
_geom_torsion_atom_site_label_2
_geom_torsion_atom_site_label_3
_geom_torsion_atom_site_label_4
_geom_torsion
_geom_torsion_site_symmetry_1
_geom_torsion_site_symmetry_2
_geom_torsion_site_symmetry_3
_geom_torsion_site_symmetry_4
_geom_torsion_publ_flag
C5A C4A C6A C7A 151.3(4) . . . . ?
C5A C4A S2A N1A 59.4(2) . . . . ?
C5A C4A S2A O3A -56.4(2) . . . . ?
C6A C4A S2A N1A -66.2(2) . . . . ?
C6A C4A S2A O3A 178.0(2) . . . . ?
C8A C9A C10A C11A 171.4(2) . . . . ?
C8A C9A C14A C13A -172.6(2) . . . . ?
C8A C15A C16A C17A -175.8(2) . . . . ?
C8A C15A C20A C19A 175.6(2) . . . . ?
C8A C21A C22A C23A -174.2(2) . . . . ?
C8A C21A C26A C25A 174.7(2) . . . . ?
C8A N1A S2A C4A 159.6(2) . . . . ?
C8A N1A S2A O3A -91.9(2) . . . . ?
C9A C8A C15A C16A 59.0(3) . . . . ?
C9A C8A C15A C20A -117.1(2) . . . . ?
C9A C8A C21A C22A -137.7(2) . . . . ?
C9A C8A C21A C26A 49.6(3) . . . . ?
C9A C8A N1A S2A -38.0(3) . . . . ?
C9A C10A C11A C12A 0.5(4) . . . . ?
C10A C9A C14A C13A -1.4(4) . . . . ?
C10A C11A C12A C13A -0.7(4) . . . . ?
C11A C12A C13A C14A -0.1(4) . . . . ?
C12A C13A C14A C9A 1.1(4) . . . . ?
C14A C9A C10A C11A 0.6(4) . . . . ?
C15A C8A C9A C10A -101.8(3) . . . . ?
C15A C8A C9A C14A 69.0(3) . . . . ?
C15A C8A C21A C22A -19.8(3) . . . . ?
C15A C8A C21A C26A 167.4(2) . . . . ?
C15A C8A N1A S2A -150.76(16) . . . . ?
C15A C16A C17A C18A 0.1(4) . . . . ?
C16A C15A C20A C19A -0.6(4) . . . . ?
C16A C17A C18A C19A -0.6(4) . . . . ?
C17A C18A C19A C20A 0.6(4) . . . . ?
C18A C19A C20A C15A 0.0(4) . . . . ?
C20A C15A C16A C17A 0.5(4) . . . . ?
C21A C8A C9A C10A 20.6(3) . . . . ?
C21A C8A C9A C14A -168.6(2) . . . . ?
C21A C8A C15A C16A -65.1(3) . . . . ?
C21A C8A C15A C20A 118.8(3) . . . . ?
C21A C8A N1A S2A 88.0(2) . . . . ?
C21A C22A C23A C24A 0.4(4) . . . . ?
C22A C21A C26A C25A 1.8(4) . . . . ?
C22A C23A C24A C25A 0.2(4) . . . . ?
C23A C24A C25A C26A 0.2(4) . . . . ?
C24A C25A C26A C21A -1.2(4) . . . . ?
C26A C21A C22A C23A -1.4(4) . . . . ?
N1A C8A C9A C10A 142.9(2) . . . . ?
N1A C8A C9A C14A -46.3(3) . . . . ?
N1A C8A C15A C16A 176.0(2) . . . . ?
N1A C8A C15A C20A -0.2(3) . . . . ?
N1A C8A C21A C22A 98.9(2) . . . . ?
N1A C8A C21A C26A -73.9(3) . . . . ?
S2A C4A C6A C7A -84.2(4) . . . . ?
C5B C4B C6B C7B 6.0(5) . . . . ?
C5B C4B S2B N1B 63.2(2) . . . . ?
C5B C4B S2B O3B 177.0(2) . . . . ?
C6B C4B S2B N1B -171.2(2) . . . . ?
C6B C4B S2B O3B -57.3(2) . . . . ?
C8B C9B C10B C11B -180.0(2) . . . . ?
C8B C9B C14B C13B -179.1(2) . . . . ?
C8B C15B C16B C17B 179.9(2) . . . . ?
C8B C15B C20B C19B -179.3(3) . . . . ?
C8B C21B C22B C23B 177.3(2) . . . . ?
C8B C21B C26B C25B -177.0(2) . . . . ?
C8B N1B S2B C4B -165.89(19) . . . . ?
C8B N1B S2B O3B 86.2(2) . . . . ?
C9B C8B C15B C16B -92.2(3) . . . . ?
C9B C8B C15B C20B 87.1(3) . . . . ?
C9B C8B C21B C22B 10.3(3) . . . . ?
C9B C8B C21B C26B -173.2(2) . . . . ?
C9B C8B N1B S2B -97.5(2) . . . . ?
C9B C10B C11B C12B -1.2(4) . . . . ?
C10B C9B C14B C13B -1.1(4) . . . . ?
C10B C11B C12B C13B -0.8(5) . . . . ?
C11B C12B C13B C14B 1.8(5) . . . . ?
C12B C13B C14B C9B -0.8(4) . . . . ?
C14B C9B C10B C11B 2.1(4) . . . . ?
C15B C8B C9B C10B 134.3(2) . . . . ?
C15B C8B C9B C14B -47.8(3) . . . . ?
C15B C8B C21B C22B 131.9(2) . . . . ?
C15B C8B C21B C26B -51.7(3) . . . . ?
C15B C8B N1B S2B 142.87(17) . . . . ?
C15B C16B C17B C18B -0.4(4) . . . . ?
C16B C15B C20B C19B 0.1(4) . . . . ?
C16B C17B C18B C19B -0.3(4) . . . . ?
C17B C18B C19B C20B 0.8(5) . . . . ?
C18B C19B C20B C15B -0.7(5) . . . . ?
C20B C15B C16B C17B 0.5(4) . . . . ?
C21B C8B C9B C10B -104.0(3) . . . . ?
C21B C8B C9B C14B 73.9(3) . . . . ?
C21B C8B C15B C16B 145.1(2) . . . . ?
C21B C8B C15B C20B -35.5(3) . . . . ?
C21B C8B N1B S2B 24.8(3) . . . . ?
C21B C22B C23B C24B -0.6(4) . . . . ?
C22B C21B C26B C25B -0.4(4) . . . . ?
C22B C23B C24B C25B -0.3(4) . . . . ?
C23B C24B C25B C26B 0.9(4) . . . . ?
C24B C25B C26B C21B -0.5(4) . . . . ?
C26B C21B C22B C23B 0.9(4) . . . . ?
N1B C8B C9B C10B 16.0(3) . . . . ?
N1B C8B C9B C14B -166.1(2) . . . . ?
N1B C8B C15B C16B 28.5(3) . . . . ?
N1B C8B C15B C20B -152.2(2) . . . . ?
N1B C8B C21B C22B -111.7(3) . . . . ?
N1B C8B C21B C26B 64.7(3) . . . . ?
S2B C4B C6B C7B -115.8(4) . . . . ?
C5C C4C C6C C7C -1.9(5) . . . . ?
C5C C4C S2C N1C -66.2(2) . . . . ?
C5C C4C S2C O3C 49.3(2) . . . . ?
C6C C4C S2C N1C 63.1(2) . . . . ?
C6C C4C S2C O3C 178.6(2) . . . . ?
C8C C9C C10C C11C 175.5(2) . . . . ?
C8C C9C C14C C13C -175.3(2) . . . . ?
C8C C15C C16C C17C 171.8(2) . . . . ?
C8C C15C C20C C19C -171.1(2) . . . . ?
C8C C21C C22C C23C -175.5(2) . . . . ?
C8C C21C C26C C25C 175.5(2) . . . . ?
C8C N1C S2C C4C -167.01(19) . . . . ?
C8C N1C S2C O3C 85.8(2) . . . . ?
C9C C8C C15C C16C -72.7(3) . . . . ?
C9C C8C C15C C20C 97.3(2) . . . . ?
C9C C8C C21C C22C -166.3(2) . . . . ?
C9C C8C C21C C26C 19.2(3) . . . . ?
C9C C8C N1C S2C 155.86(16) . . . . ?
C9C C10C C11C C12C 0.5(4) . . . . ?
C10C C9C C14C C13C 0.9(4) . . . . ?
C10C C11C C12C C13C -0.1(4) . . . . ?
C11C C12C C13C C14C 0.2(4) . . . . ?
C12C C13C C14C C9C -0.6(4) . . . . ?
C14C C9C C10C C11C -0.9(4) . . . . ?
C15C C8C C9C C10C -62.9(3) . . . . ?
C15C C8C C9C C14C 113.3(2) . . . . ?
C15C C8C C21C C22C -49.2(3) . . . . ?
C15C C8C C21C C26C 136.3(2) . . . . ?
C15C C8C N1C S2C 42.2(2) . . . . ?
C15C C16C C17C C18C -1.0(4) . . . . ?
C16C C15C C20C C19C -1.1(4) . . . . ?
C16C C17C C18C C19C 0.0(4) . . . . ?
C17C C18C C19C C20C 0.5(4) . . . . ?
C18C C19C C20C C15C 0.1(4) . . . . ?
C20C C15C C16C C17C 1.5(4) . . . . ?
C21C C8C C9C C10C 59.5(3) . . . . ?
C21C C8C C9C C14C -124.3(2) . . . . ?
C21C C8C C15C C16C 165.8(2) . . . . ?
C21C C8C C15C C20C -24.2(3) . . . . ?
C21C C8C N1C S2C -83.0(2) . . . . ?
C21C C22C C23C C24C 0.0(4) . . . . ?
C22C C21C C26C C25C 0.9(4) . . . . ?
C22C C23C C24C C25C 0.6(4) . . . . ?
C23C C24C C25C C26C -0.5(4) . . . . ?
C24C C25C C26C C21C -0.3(4) . . . . ?
C26C C21C C22C C23C -0.8(4) . . . . ?
N1C C8C C9C C10C 178.6(2) . . . . ?
N1C C8C C9C C14C -5.2(3) . . . . ?
N1C C8C C15C C16C 43.2(3) . . . . ?
N1C C8C C15C C20C -146.9(2) . . . . ?
N1C C8C C21C C22C 75.1(3) . . . . ?
N1C C8C C21C C26C -99.4(3) . . . . ?
S2C C4C C6C C7C -129.4(3) . . . . ?
C5D C4D C6D C7D -14.2(5) . . . . ?
C5D C4D S2D N1D -57.0(2) . . . . ?
C5D C4D S2D O3D -170.9(2) . . . . ?
C6D C4D S2D N1D 177.52(19) . . . . ?
C6D C4D S2D O3D 63.6(2) . . . . ?
C8D C9D C10D C11D 179.4(2) . . . . ?
C8D C9D C14D C13D -179.4(3) . . . . ?
C8D C15D C16D C17D -177.2(2) . . . . ?
C8D C15D C20D C19D 176.4(3) . . . . ?
C8D C21D C22D C23D 177.2(2) . . . . ?
C8D C21D C26D C25D -177.6(2) . . . . ?
C8D N1D S2D C4D 171.4(2) . . . . ?
C8D N1D S2D O3D -80.8(2) . . . . ?
C9D C8D C15D C16D -147.8(2) . . . . ?
C9D C8D C15D C20D 35.2(3) . . . . ?
C9D C8D C21D C22D -80.0(3) . . . . ?
C9D C8D C21D C26D 96.6(3) . . . . ?
C9D C8D N1D S2D -22.7(3) . . . . ?
C9D C10D C11D C12D 0.2(5) . . . . ?
C10D C9D C14D C13D -0.6(4) . . . . ?
C10D C11D C12D C13D -0.7(5) . . . . ?
C11D C12D C13D C14D 0.7(5) . . . . ?
C12D C13D C14D C9D 0.0(5) . . . . ?
C14D C9D C10D C11D 0.5(4) . . . . ?
C15D C8D C9D C10D 52.1(3) . . . . ?
C15D C8D C9D C14D -129.1(3) . . . . ?
C15D C8D C21D C22D 42.1(3) . . . . ?
C15D C8D C21D C26D -141.3(2) . . . . ?
C15D C8D N1D S2D -141.85(18) . . . . ?
C15D C16D C17D C18D 0.8(4) . . . . ?
C16D C15D C20D C19D -0.7(4) . . . . ?
C16D C17D C18D C19D -0.8(4) . . . . ?
C17D C18D C19D C20D 0.1(4) . . . . ?
C18D C19D C20D C15D 0.7(4) . . . . ?
C20D C15D C16D C17D 0.0(4) . . . . ?
C21D C8D C9D C10D 173.2(2) . . . . ?
C21D C8D C9D C14D -8.0(3) . . . . ?
C21D C8D C15D C16D 89.6(3) . . . . ?
C21D C8D C15D C20D -87.5(3) . . . . ?
C21D C8D N1D S2D 99.6(2) . . . . ?
C21D C22D C23D C24D 0.4(4) . . . . ?
C22D C21D C26D C25D -0.9(4) . . . . ?
C22D C23D C24D C25D -0.9(4) . . . . ?
C23D C24D C25D C26D 0.6(5) . . . . ?
C24D C25D C26D C21D 0.4(4) . . . . ?
C26D C21D C22D C23D 0.5(4) . . . . ?
N1D C8D C9D C10D -64.8(3) . . . . ?
N1D C8D C9D C14D 114.0(3) . . . . ?
N1D C8D C15D C16D -30.4(3) . . . . ?
N1D C8D C15D C20D 152.5(2) . . . . ?
N1D C8D C21D C22D 159.8(2) . . . . ?
N1D C8D C21D C26D -23.6(3) . . . . ?
S2D C4D C6D C7D 107.7(3) . . . . ?

loop_
_exptl_oxdiff_crystal_face_indexfrac_h
_exptl_oxdiff_crystal_face_indexfrac_k
_exptl_oxdiff_crystal_face_indexfrac_l
_exptl_oxdiff_crystal_face_x
_exptl_oxdiff_crystal_face_y
_exptl_oxdiff_crystal_face_z
0.0003 -0.0011 -0.9981 -0.0050 0.0087 -0.0522
-0.0003 0.0011 0.9981 0.0050 -0.0087 0.0522
4.9957 0.9968 1.0019 0.0092 0.5314 0.1422
-4.9957 -0.9968 -1.0019 -0.0092 -0.5314 -0.1422
-0.0002 1.0001 -0.0023 -0.0808 0.0115 0.0097
0.0002 -1.0001 0.0023 0.0808 -0.0115 -0.0097
